data_1555334
loop_
_publ_author_name
'Chen, Qi'
'Chen, Hao'
'Meng, Xiao'
'Ma, Yuguo'

_publ_section_title
;
 Lewis Acid Assisted Diels-Alder Reaction with Regio- and
 Stereoselectivity: Anti-1,4-Adducts with Rigid Scaffolds and Their
 Application in Explosives Sensing.
;
_journal_issue 20
_journal_name_full 'Organic letters'
_journal_page_first 5016
_journal_page_last 5019
_journal_paper_doi 10.1021/acs.orglett.5b02487
_journal_volume 17
_journal_year 2015
_chemical_formula_moiety 'C34 H20 F4 N2 O4'
_chemical_formula_sum 'C34 H20 F4 N2 O4'
_chemical_formula_weight 596.52
_space_group_crystal_system monoclinic
_space_group_IT_number 14
_space_group_name_Hall '-P 2ybc'
_space_group_name_H-M_alt 'P 1 21/c 1'
_atom_sites_solution_hydrogens geom
_atom_sites_solution_primary direct
_audit_creation_date 2015-06-18
_audit_creation_method
;
Olex2 1.2
(compiled 2015.01.26 svn.r3150 for OlexSys, GUI svn.r4998)
;
_cell_angle_alpha 90
_cell_angle_beta 99.347(6)
_cell_angle_gamma 90
_cell_formula_units_Z 4
_cell_length_a 17.755(5)
_cell_length_b 9.629(3)
_cell_length_c 15.724(6)
_cell_measurement_reflns_used 8990
_cell_measurement_temperature 173.1500
_cell_measurement_theta_max 27.4785
_cell_measurement_theta_min 1.1623
_cell_volume 2652.5(15)
_computing_cell_refinement 'CrystalClear (Rigaku Inc., 2007)'
_computing_data_collection 'CrystalClear (Rigaku Inc., 2007)'
_computing_data_reduction 'CrystalClear (Rigaku Inc., 2007)'
_computing_molecular_graphics 'Olex2 (Dolomanov et al., 2009)'
_computing_publication_material 'CIFTAB (Sheldrick, 2013)'
_computing_structure_refinement 'SHELXL (Sheldrick, 2014)'
_computing_structure_solution
;
'SHELXT (Sheldrick, 2014)'
;
_diffrn_ambient_temperature 173.1500
_diffrn_detector_area_resol_mean 28.5714
_diffrn_measured_fraction_theta_full 0.997
_diffrn_measured_fraction_theta_max 0.989
_diffrn_measurement_details
;
scan:
	Number of images: 360
	           Slice: -110.0000 - 70.0000
	     Image width: 0.5000
	        Exp time: 5.0000
	   Rotation axis: Omega
	           Omega: 0.0000
	             Chi: 45.0000
	             Phi: 90.0000
	             XTD: 45.1021
	          2theta: -19.7903
scan:
	Number of images: 270
	           Slice: -76.2500 - 58.7500
	     Image width: 0.5000
	        Exp time: 5.0000
	   Rotation axis: Omega
	           Omega: 0.0000
	             Chi: 45.0000
	             Phi: 0.0000
	             XTD: 45.1021
	          2theta: -19.7903
;
_diffrn_measurement_device
;
Saturn724+ (2x2 bin mode)
;
_diffrn_measurement_device_details
;
AFC10: Fixed Chi 2 circle
;
_diffrn_measurement_device_type 'MM007-HF CCD(Saturn 724+)'
_diffrn_measurement_method '\w scans at fixed \c = 45\%'
_diffrn_orient_matrix_type d*Trek
_diffrn_orient_matrix_UB_11 0.0643
_diffrn_orient_matrix_UB_12 0.0037
_diffrn_orient_matrix_UB_13 0.0033
_diffrn_orient_matrix_UB_21 0.0080
_diffrn_orient_matrix_UB_22 -0.0741
_diffrn_orient_matrix_UB_23 -0.0723
_diffrn_orient_matrix_UB_31 0.0090
_diffrn_orient_matrix_UB_32 0.0398
_diffrn_orient_matrix_UB_33 -0.0399
_diffrn_radiation_detector CCD
_diffrn_radiation_monochromator Confocal
_diffrn_radiation_type MoK\a
_diffrn_radiation_wavelength 0.71073
_diffrn_reflns_av_R_equivalents 0.0399
_diffrn_reflns_av_unetI/netI 0.0390
_diffrn_reflns_Laue_measured_fraction_full 0.997
_diffrn_reflns_Laue_measured_fraction_max 0.989
_diffrn_reflns_limit_h_max 18
_diffrn_reflns_limit_h_min -23
_diffrn_reflns_limit_k_max 12
_diffrn_reflns_limit_k_min -12
_diffrn_reflns_limit_l_max 20
_diffrn_reflns_limit_l_min -18
_diffrn_reflns_number 18412
_diffrn_reflns_point_group_measured_fraction_full 0.997
_diffrn_reflns_point_group_measured_fraction_max 0.989
_diffrn_reflns_theta_full 26.000
_diffrn_reflns_theta_max 27.509
_diffrn_reflns_theta_min 2.325
_diffrn_source 'Rotating Anode'
_diffrn_source_current 24.0000
_diffrn_source_power 1.2000
_diffrn_source_voltage 50.0000
_exptl_absorpt_coefficient_mu 0.117
_exptl_absorpt_correction_T_max 1.0000
_exptl_absorpt_correction_T_min 0.7813
_exptl_absorpt_correction_type multi-scan
_exptl_absorpt_process_details 'CrystalClear (Rigaku Inc., 2007)'
_exptl_crystal_colour Colorless
_exptl_crystal_density_diffrn 1.494
_exptl_crystal_description rod
_exptl_crystal_F_000 1224
_exptl_crystal_size_max 0.21
_exptl_crystal_size_mid 0.15
_exptl_crystal_size_min 0.05
_refine_diff_density_max 0.362
_refine_diff_density_min -0.207
_refine_diff_density_rms 0.047
_refine_ls_extinction_method none
_refine_ls_goodness_of_fit_ref 1.105
_refine_ls_hydrogen_treatment constr
_refine_ls_matrix_type full
_refine_ls_number_parameters 397
_refine_ls_number_reflns 6036
_refine_ls_number_restraints 0
_refine_ls_restrained_S_all 1.105
_refine_ls_R_factor_all 0.0618
_refine_ls_R_factor_gt 0.0526
_refine_ls_shift/su_max 0.001
_refine_ls_shift/su_mean 0.000
_refine_ls_structure_factor_coef Fsqd
_refine_ls_weighting_details 'w=1/[\s^2^(Fo^2^)+(0.0412P)^2^+1.4348P] where P=(Fo^2^+2Fc^2^)/3'
_refine_ls_weighting_scheme calc
_refine_ls_wR_factor_gt 0.1134
_refine_ls_wR_factor_ref 0.1180
_reflns_Friedel_coverage 0.000
_reflns_number_gt 5351
_reflns_number_total 6036
_reflns_threshold_expression 'I > 2\s(I)'
_cod_data_source_file ol5b02487_si_005.cif
_cod_data_source_block a
_cod_original_cell_volume 2652.7(14)
_cod_database_code 1555334
_shelx_space_group_comment
;
The symmetry employed for this shelxl refinement is uniquely defined
by the following loop, which should always be used as a source of
symmetry information in preference to the above space-group names.
They are only intended as comments.
;
_diffrn_number_total 6403
_olex2_refinement_description
;
1. Fixed Uiso
 At 1.2 times of:
  All C(H) groups
2.a Ternary CH refined with riding coordinates:
 C8(H8), C9(H9), C11(H11), C14(H14), C21(H21), C24(H24), C25(H25), C26(H26)
2.b Aromatic/amide H refined with riding coordinates:
 C3(H3), C4(H4), C5(H5), C15(H15), C16(H16), C19(H19), C20(H20), C22(H22),
 C23(H23), C31(H31), C32(H32), C33(H33)
;
_shelx_shelxl_version_number 2014/7
_olex2_submission_special_instructions 'No special instructions were received'

loop_
_space_group_symop_operation_xyz
'x, y, z'
'-x, y+1/2, -z+1/2'
'-x, -y, -z'
'x, -y-1/2, z-1/2'

loop_
_atom_site_label
_atom_site_type_symbol
_atom_site_fract_x
_atom_site_fract_y
_atom_site_fract_z
_atom_site_U_iso_or_equiv
_atom_site_adp_type
_atom_site_occupancy
_atom_site_site_symmetry_order
_atom_site_calc_flag
_atom_site_refinement_flags_posn
F1 F 0.02073(7) 0.90943(12) 0.29796(8) 0.0396(3) Uani 1 1 d .
F2 F 0.05636(6) 0.44914(13) 0.39015(8) 0.0409(3) Uani 1 1 d .
F3 F 0.68583(7) 0.66025(12) 0.57018(8) 0.0424(3) Uani 1 1 d .
F4 F 0.79274(6) 1.03947(12) 0.44574(7) 0.0368(3) Uani 1 1 d .
O1 O 0.07101(7) 0.68554(16) 0.17326(8) 0.0365(3) Uani 1 1 d .
O2 O 0.18842(7) 0.67326(17) 0.45337(8) 0.0384(4) Uani 1 1 d .
O3 O 0.72785(7) 0.82891(15) 0.32112(8) 0.0321(3) Uani 1 1 d .
O4 O 0.58572(7) 0.90348(15) 0.53438(8) 0.0305(3) Uani 1 1 d .
N1 N 0.11389(8) 0.67662(17) 0.31905(9) 0.0261(3) Uani 1 1 d .
N2 N 0.67108(7) 0.86025(15) 0.44172(9) 0.0213(3) Uani 1 1 d .
C1 C 0.04095(9) 0.6800(2) 0.34573(11) 0.0256(4) Uani 1 1 d .
C2 C -0.00539(10) 0.7966(2) 0.33509(12) 0.0293(4) Uani 1 1 d .
C3 C -0.07614(10) 0.7999(2) 0.35986(13) 0.0344(5) Uani 1 1 d .
H3 H -0.1060 0.8796 0.3523 0.041 Uiso 1 1 calc R
C4 C -0.10184(10) 0.6815(2) 0.39635(13) 0.0349(5) Uani 1 1 d .
H4 H -0.1493 0.6825 0.4142 0.042 Uiso 1 1 calc R
C5 C -0.05816(10) 0.5616(2) 0.40675(13) 0.0336(4) Uani 1 1 d .
H5 H -0.0760 0.4819 0.4303 0.040 Uiso 1 1 calc R
C6 C 0.01231(10) 0.5640(2) 0.38117(12) 0.0292(4) Uani 1 1 d .
C7 C 0.18316(9) 0.67043(19) 0.37616(11) 0.0258(4) Uani 1 1 d .
C8 C 0.24711(9) 0.65845(19) 0.32274(11) 0.0223(3) Uani 1 1 d .
H8 H 0.2739 0.5700 0.3353 0.027 Uiso 1 1 calc R
C9 C 0.20730(9) 0.66022(18) 0.22846(11) 0.0225(4) Uani 1 1 d .
H9 H 0.2163 0.5721 0.2006 0.027 Uiso 1 1 calc R
C10 C 0.12295(9) 0.67628(19) 0.23231(11) 0.0252(4) Uani 1 1 d .
C11 C 0.30535(9) 0.78082(19) 0.33839(11) 0.0221(3) Uani 1 1 d .
H11 H 0.3316 0.7849 0.3982 0.027 Uiso 1 1 calc R
C12 C 0.36028(9) 0.75779(17) 0.27463(10) 0.0194(3) Uani 1 1 d .
C13 C 0.32408(9) 0.75842(17) 0.18854(11) 0.0212(3) Uani 1 1 d .
C14 C 0.23844(9) 0.78293(19) 0.17946(11) 0.0231(4) Uani 1 1 d .
H14 H 0.2138 0.7885 0.1191 0.028 Uiso 1 1 calc R
C15 C 0.22705(10) 0.91364(19) 0.22961(12) 0.0279(4) Uani 1 1 d .
H15 H 0.1981 0.9884 0.2053 0.033 Uiso 1 1 calc R
C16 C 0.26170(9) 0.91271(19) 0.31092(12) 0.0264(4) Uani 1 1 d .
H16 H 0.2594 0.9871 0.3481 0.032 Uiso 1 1 calc R
C17 C 0.43873(9) 0.74073(17) 0.29277(11) 0.0196(3) Uani 1 1 d .
C18 C 0.48110(9) 0.72920(17) 0.22475(11) 0.0207(3) Uani 1 1 d .
C19 C 0.44494(9) 0.73036(18) 0.14008(11) 0.0225(3) Uani 1 1 d .
H19 H 0.4733 0.7226 0.0955 0.027 Uiso 1 1 calc R
C20 C 0.36547(9) 0.74326(18) 0.12161(11) 0.0227(3) Uani 1 1 d .
H20 H 0.3406 0.7417 0.0648 0.027 Uiso 1 1 calc R
C21 C 0.48872(9) 0.73949(18) 0.38084(11) 0.0209(3) Uani 1 1 d .
H21 H 0.4587 0.7417 0.4279 0.025 Uiso 1 1 calc R
C22 C 0.53999(9) 0.61263(19) 0.38503(12) 0.0264(4) Uani 1 1 d .
H22 H 0.5435 0.5479 0.4294 0.032 Uiso 1 1 calc R
C23 C 0.57937(9) 0.60139(19) 0.32040(12) 0.0273(4) Uani 1 1 d .
H23 H 0.6122 0.5277 0.3155 0.033 Uiso 1 1 calc R
C24 C 0.56632(9) 0.71811(18) 0.25566(11) 0.0229(4) Uani 1 1 d .
H24 H 0.5950 0.7053 0.2080 0.027 Uiso 1 1 calc R
C25 C 0.58932(9) 0.85527(18) 0.30765(11) 0.0205(3) Uani 1 1 d .
H25 H 0.5823 0.9361 0.2693 0.025 Uiso 1 1 calc R
C26 C 0.54095(9) 0.87043(17) 0.38050(10) 0.0196(3) Uani 1 1 d .
H26 H 0.5098 0.9548 0.3719 0.024 Uiso 1 1 calc R
C27 C 0.59786(9) 0.88111(18) 0.46265(11) 0.0218(3) Uani 1 1 d .
C28 C 0.67137(9) 0.84647(18) 0.35315(11) 0.0222(3) Uani 1 1 d .
C29 C 0.73789(9) 0.84896(18) 0.50467(11) 0.0215(3) Uani 1 1 d .
C30 C 0.74472(10) 0.74937(19) 0.56910(12) 0.0284(4) Uani 1 1 d .
C31 C 0.80854(11) 0.7391(2) 0.63119(13) 0.0350(4) Uani 1 1 d .
H31 H 0.8109 0.6737 0.6751 0.042 Uiso 1 1 calc R
C32 C 0.86942(11) 0.8280(2) 0.62730(13) 0.0339(4) Uani 1 1 d .
H32 H 0.9134 0.8203 0.6681 0.041 Uiso 1 1 calc R
C33 C 0.86549(9) 0.9275(2) 0.56366(12) 0.0294(4) Uani 1 1 d .
H33 H 0.9065 0.9862 0.5605 0.035 Uiso 1 1 calc R
C34 C 0.79945(9) 0.93752(19) 0.50527(11) 0.0238(4) Uani 1 1 d .

loop_
_atom_site_aniso_label
_atom_site_aniso_U_11
_atom_site_aniso_U_22
_atom_site_aniso_U_33
_atom_site_aniso_U_23
_atom_site_aniso_U_13
_atom_site_aniso_U_12
F1 0.0415(6) 0.0329(6) 0.0440(7) 0.0003(5) 0.0056(5) -0.0020(5)
F2 0.0351(6) 0.0391(7) 0.0506(7) 0.0072(6) 0.0129(5) 0.0106(5)
F3 0.0398(6) 0.0359(7) 0.0479(7) 0.0142(6) -0.0036(5) -0.0120(5)
F4 0.0395(6) 0.0432(7) 0.0267(6) 0.0082(5) 0.0024(5) -0.0130(5)
O1 0.0218(6) 0.0590(10) 0.0269(7) -0.0021(6) -0.0010(5) -0.0042(6)
O2 0.0270(6) 0.0675(10) 0.0212(7) -0.0015(7) 0.0056(5) -0.0017(7)
O3 0.0202(6) 0.0508(9) 0.0267(7) -0.0071(6) 0.0084(5) -0.0021(6)
O4 0.0239(6) 0.0458(8) 0.0224(7) -0.0070(6) 0.0057(5) 0.0004(6)
N1 0.0168(6) 0.0385(9) 0.0233(8) -0.0030(7) 0.0039(6) 0.0002(6)
N2 0.0173(6) 0.0271(7) 0.0196(7) -0.0011(6) 0.0028(5) 0.0002(5)
C1 0.0179(7) 0.0367(10) 0.0224(9) -0.0056(8) 0.0040(6) 0.0000(7)
C2 0.0279(9) 0.0318(10) 0.0271(10) -0.0056(8) 0.0009(7) -0.0018(7)
C3 0.0251(9) 0.0430(11) 0.0344(11) -0.0093(9) 0.0021(8) 0.0123(8)
C4 0.0201(8) 0.0539(13) 0.0320(10) -0.0086(9) 0.0078(7) 0.0026(8)
C5 0.0256(9) 0.0429(11) 0.0326(10) -0.0002(9) 0.0058(8) -0.0050(8)
C6 0.0255(8) 0.0349(10) 0.0275(10) -0.0017(8) 0.0046(7) 0.0049(7)
C7 0.0205(8) 0.0329(10) 0.0237(9) -0.0009(7) 0.0032(7) -0.0019(7)
C8 0.0186(7) 0.0286(9) 0.0199(8) -0.0009(7) 0.0035(6) 0.0013(6)
C9 0.0196(7) 0.0274(9) 0.0206(8) -0.0044(7) 0.0033(6) -0.0003(6)
C10 0.0212(8) 0.0305(9) 0.0235(9) -0.0033(7) 0.0027(7) -0.0030(7)
C11 0.0178(7) 0.0307(9) 0.0175(8) -0.0038(7) 0.0020(6) -0.0010(7)
C12 0.0194(7) 0.0207(8) 0.0183(8) -0.0020(6) 0.0035(6) -0.0006(6)
C13 0.0201(7) 0.0210(8) 0.0223(8) -0.0013(7) 0.0024(6) -0.0006(6)
C14 0.0203(8) 0.0294(9) 0.0187(8) 0.0008(7) 0.0001(6) 0.0004(7)
C15 0.0238(8) 0.0257(9) 0.0340(10) 0.0002(8) 0.0041(7) 0.0042(7)
C16 0.0230(8) 0.0269(9) 0.0302(10) -0.0091(8) 0.0070(7) 0.0006(7)
C17 0.0194(7) 0.0182(8) 0.0211(8) -0.0020(6) 0.0033(6) -0.0008(6)
C18 0.0201(7) 0.0185(8) 0.0239(9) -0.0033(7) 0.0047(6) -0.0002(6)
C19 0.0247(8) 0.0254(9) 0.0190(8) -0.0032(7) 0.0079(6) -0.0021(7)
C20 0.0243(8) 0.0256(9) 0.0177(8) -0.0022(7) 0.0021(6) -0.0021(7)
C21 0.0176(7) 0.0275(9) 0.0182(8) 0.0008(7) 0.0047(6) -0.0007(6)
C22 0.0251(8) 0.0239(9) 0.0283(9) 0.0052(7) -0.0016(7) -0.0012(7)
C23 0.0221(8) 0.0215(9) 0.0372(10) -0.0034(8) 0.0019(7) 0.0029(7)
C24 0.0192(7) 0.0274(9) 0.0230(9) -0.0058(7) 0.0063(6) 0.0016(6)
C25 0.0176(7) 0.0237(8) 0.0207(8) -0.0006(7) 0.0044(6) 0.0002(6)
C26 0.0175(7) 0.0210(8) 0.0208(8) -0.0013(7) 0.0042(6) 0.0018(6)
C27 0.0193(7) 0.0228(8) 0.0238(9) -0.0019(7) 0.0047(6) 0.0003(6)
C28 0.0209(8) 0.0250(9) 0.0212(8) -0.0017(7) 0.0050(6) -0.0020(6)
C29 0.0168(7) 0.0278(9) 0.0197(8) -0.0030(7) 0.0025(6) 0.0029(6)
C30 0.0273(8) 0.0252(9) 0.0316(10) 0.0014(8) 0.0019(7) -0.0006(7)
C31 0.0369(10) 0.0293(10) 0.0354(11) 0.0067(9) -0.0041(8) 0.0058(8)
C32 0.0269(9) 0.0374(11) 0.0337(11) -0.0040(9) -0.0067(8) 0.0076(8)
C33 0.0188(8) 0.0408(11) 0.0288(10) -0.0091(8) 0.0043(7) -0.0034(7)
C34 0.0247(8) 0.0293(9) 0.0183(8) -0.0005(7) 0.0066(6) 0.0001(7)

loop_
_atom_type_symbol
_atom_type_description
_atom_type_scat_dispersion_real
_atom_type_scat_dispersion_imag
_atom_type_scat_source
C C 0.0033 0.0016 'International Tables Vol C Tables 4.2.6.8 and 6.1.1.4'
H H 0.0000 0.0000 'International Tables Vol C Tables 4.2.6.8 and 6.1.1.4'
F F 0.0171 0.0103 'International Tables Vol C Tables 4.2.6.8 and 6.1.1.4'
N N 0.0061 0.0033 'International Tables Vol C Tables 4.2.6.8 and 6.1.1.4'
O O 0.0106 0.0060 'International Tables Vol C Tables 4.2.6.8 and 6.1.1.4'

loop_
_geom_angle_atom_site_label_1
_geom_angle_atom_site_label_2
_geom_angle_atom_site_label_3
_geom_angle
C7 N1 C1 123.87(15)
C10 N1 C1 122.75(14)
C10 N1 C7 113.37(14)
C27 N2 C29 123.17(14)
C28 N2 C27 113.53(13)
C28 N2 C29 123.26(13)
C2 C1 N1 122.22(17)
C6 C1 N1 120.77(16)
C6 C1 C2 116.98(16)
F1 C2 C1 117.71(16)
F1 C2 C3 119.86(18)
C3 C2 C1 122.43(19)
C2 C3 H3 120.8
C2 C3 C4 118.40(18)
C4 C3 H3 120.8
C3 C4 H4 119.4
C5 C4 C3 121.22(17)
C5 C4 H4 119.4
C4 C5 H5 121.0
C6 C5 C4 118.06(19)
C6 C5 H5 121.0
F2 C6 C1 117.39(15)
F2 C6 C5 119.72(18)
C5 C6 C1 122.89(18)
O2 C7 N1 124.20(16)
O2 C7 C8 128.03(15)
N1 C7 C8 107.77(14)
C7 C8 H8 109.7
C7 C8 C9 105.33(13)
C7 C8 C11 112.97(14)
C9 C8 H8 109.7
C9 C8 C11 109.46(14)
C11 C8 H8 109.7
C8 C9 H9 109.8
C8 C9 C14 109.93(13)
C10 C9 C8 105.38(13)
C10 C9 H9 109.8
C10 C9 C14 111.96(14)
C14 C9 H9 109.8
O1 C10 N1 123.92(16)
O1 C10 C9 128.03(16)
N1 C10 C9 108.05(14)
C8 C11 H11 112.4
C12 C11 C8 105.35(13)
C12 C11 H11 112.4
C16 C11 C8 107.04(13)
C16 C11 H11 112.4
C16 C11 C12 106.68(14)
C13 C12 C11 113.13(14)
C17 C12 C11 127.67(15)
C17 C12 C13 119.18(15)
C12 C13 C14 112.68(14)
C20 C13 C12 121.11(15)
C20 C13 C14 126.15(15)
C9 C14 H14 112.4
C13 C14 C9 105.37(13)
C13 C14 H14 112.4
C15 C14 C9 106.50(14)
C15 C14 C13 107.19(14)
C15 C14 H14 112.4
C14 C15 H15 122.7
C16 C15 C14 114.57(16)
C16 C15 H15 122.7
C11 C16 H16 122.7
C15 C16 C11 114.63(16)
C15 C16 H16 122.7
C12 C17 C18 119.74(15)
C12 C17 C21 127.44(15)
C18 C17 C21 112.75(14)
C17 C18 C24 112.99(14)
C19 C18 C17 120.63(15)
C19 C18 C24 126.38(15)
C18 C19 H19 120.1
C18 C19 C20 119.74(15)
C20 C19 H19 120.1
C13 C20 C19 119.54(15)
C13 C20 H20 120.2
C19 C20 H20 120.2
C17 C21 H21 112.3
C17 C21 C26 104.44(13)
C22 C21 C17 107.66(14)
C22 C21 H21 112.3
C22 C21 C26 107.26(13)
C26 C21 H21 112.3
C21 C22 H22 122.6
C23 C22 C21 114.75(16)
C23 C22 H22 122.6
C22 C23 H23 122.8
C22 C23 C24 114.42(15)
C24 C23 H23 122.8
C18 C24 H24 112.3
C18 C24 C25 105.60(13)
C23 C24 C18 107.74(14)
C23 C24 H24 112.3
C23 C24 C25 106.06(14)
C25 C24 H24 112.3
C24 C25 H25 110.5
C26 C25 C24 109.63(13)
C26 C25 H25 110.5
C28 C25 C24 110.28(13)
C28 C25 H25 110.5
C28 C25 C26 105.20(13)
C21 C26 H26 110.2
C25 C26 C21 109.09(13)
C25 C26 H26 110.2
C27 C26 C21 111.51(13)
C27 C26 C25 105.38(13)
C27 C26 H26 110.2
O4 C27 N2 123.97(15)
O4 C27 C26 128.20(15)
N2 C27 C26 107.82(14)
O3 C28 N2 124.53(15)
O3 C28 C25 127.68(16)
N2 C28 C25 107.78(13)
C30 C29 N2 121.76(15)
C34 C29 N2 121.77(15)
C34 C29 C30 116.47(15)
F3 C30 C29 118.11(15)
F3 C30 C31 119.65(17)
C31 C30 C29 122.24(17)
C30 C31 H31 120.6
C30 C31 C32 118.86(18)
C32 C31 H31 120.6
C31 C32 H32 119.6
C33 C32 C31 120.84(17)
C33 C32 H32 119.6
C32 C33 H33 120.9
C34 C33 C32 118.16(17)
C34 C33 H33 120.9
F4 C34 C29 117.57(15)
F4 C34 C33 119.07(16)
C33 C34 C29 123.35(17)

loop_
_geom_bond_atom_site_label_1
_geom_bond_atom_site_label_2
_geom_bond_distance
F1 C2 1.351(2)
F2 C6 1.348(2)
F3 C30 1.355(2)
F4 C34 1.348(2)
O1 C10 1.201(2)
O2 C7 1.203(2)
O3 C28 1.205(2)
O4 C27 1.202(2)
N1 C1 1.425(2)
N1 C7 1.401(2)
N1 C10 1.399(2)
N2 C27 1.406(2)
N2 C28 1.400(2)
N2 C29 1.420(2)
C1 C2 1.386(3)
C1 C6 1.382(3)
C2 C3 1.375(3)
C3 H3 0.9300
C3 C4 1.387(3)
C4 H4 0.9300
C4 C5 1.386(3)
C5 H5 0.9300
C5 C6 1.375(3)
C7 C8 1.522(2)
C8 H8 0.9800
C8 C9 1.535(2)
C8 C11 1.561(2)
C9 H9 0.9800
C9 C10 1.517(2)
C9 C14 1.560(2)
C11 H11 0.9800
C11 C12 1.524(2)
C11 C16 1.514(2)
C12 C13 1.401(2)
C12 C17 1.385(2)
C13 C14 1.522(2)
C13 C20 1.386(2)
C14 H14 0.9800
C14 C15 1.516(3)
C15 H15 0.9300
C15 C16 1.326(3)
C16 H16 0.9300
C17 C18 1.408(2)
C17 C21 1.519(2)
C18 C19 1.381(2)
C18 C24 1.516(2)
C19 H19 0.9300
C19 C20 1.399(2)
C20 H20 0.9300
C21 H21 0.9800
C21 C22 1.519(2)
C21 C26 1.566(2)
C22 H22 0.9300
C22 C23 1.328(3)
C23 H23 0.9300
C23 C24 1.509(3)
C24 H24 0.9800
C24 C25 1.572(2)
C25 H25 0.9800
C25 C26 1.546(2)
C25 C28 1.518(2)
C26 H26 0.9800
C26 C27 1.509(2)
C29 C30 1.386(3)
C29 C34 1.385(2)
C30 C31 1.374(3)
C31 H31 0.9300
C31 C32 1.388(3)
C32 H32 0.9300
C32 C33 1.379(3)
C33 H33 0.9300
C33 C34 1.370(2)

loop_
_geom_torsion_atom_site_label_1
_geom_torsion_atom_site_label_2
_geom_torsion_atom_site_label_3
_geom_torsion_atom_site_label_4
_geom_torsion
F1 C2 C3 C4 178.83(17)
F3 C30 C31 C32 177.71(18)
O2 C7 C8 C9 -179.90(19)
O2 C7 C8 C11 -60.5(3)
N1 C1 C2 F1 0.1(3)
N1 C1 C2 C3 179.27(17)
N1 C1 C6 F2 0.7(3)
N1 C1 C6 C5 -179.07(17)
N1 C7 C8 C9 0.69(19)
N1 C7 C8 C11 120.11(16)
N2 C29 C30 F3 0.9(3)
N2 C29 C30 C31 -178.84(17)
N2 C29 C34 F4 2.6(2)
N2 C29 C34 C33 -178.33(16)
C1 N1 C7 O2 -3.3(3)
C1 N1 C7 C8 176.16(16)
C1 N1 C10 O1 3.7(3)
C1 N1 C10 C9 -175.37(16)
C1 C2 C3 C4 -0.4(3)
C2 C1 C6 F2 178.69(16)
C2 C1 C6 C5 -1.1(3)
C2 C3 C4 C5 -0.9(3)
C3 C4 C5 C6 1.1(3)
C4 C5 C6 F2 -179.87(17)
C4 C5 C6 C1 -0.1(3)
C6 C1 C2 F1 -177.88(16)
C6 C1 C2 C3 1.3(3)
C7 N1 C1 C2 111.4(2)
C7 N1 C1 C6 -70.7(2)
C7 N1 C10 O1 -177.49(18)
C7 N1 C10 C9 3.4(2)
C7 C8 C9 C10 1.21(18)
C7 C8 C9 C14 122.03(15)
C7 C8 C11 C12 -175.27(14)
C7 C8 C11 C16 -61.97(18)
C8 C9 C10 O1 178.21(19)
C8 C9 C10 N1 -2.72(19)
C8 C9 C14 C13 58.13(17)
C8 C9 C14 C15 -55.52(17)
C8 C11 C12 C13 60.16(18)
C8 C11 C12 C17 -121.55(18)
C8 C11 C16 C15 -57.98(19)
C9 C8 C11 C12 -58.26(17)
C9 C8 C11 C16 55.04(17)
C9 C14 C15 C16 58.68(19)
C10 N1 C1 C2 -69.9(2)
C10 N1 C1 C6 107.9(2)
C10 N1 C7 O2 177.97(19)
C10 N1 C7 C8 -2.6(2)
C10 C9 C14 C13 174.90(14)
C10 C9 C14 C15 61.26(17)
C11 C8 C9 C10 -120.52(15)
C11 C8 C9 C14 0.30(18)
C11 C12 C13 C14 0.4(2)
C11 C12 C13 C20 178.01(15)
C11 C12 C17 C18 -175.99(16)
C11 C12 C17 C21 0.7(3)
C12 C11 C16 C15 54.42(19)
C12 C13 C14 C9 -60.44(18)
C12 C13 C14 C15 52.72(19)
C12 C13 C20 C19 -1.5(3)
C12 C17 C18 C19 -2.0(2)
C12 C17 C18 C24 177.21(15)
C12 C17 C21 C22 130.91(17)
C12 C17 C21 C26 -115.29(18)
C13 C12 C17 C18 2.2(2)
C13 C12 C17 C21 178.86(16)
C13 C14 C15 C16 -53.7(2)
C14 C9 C10 O1 58.7(3)
C14 C9 C10 N1 -122.20(16)
C14 C13 C20 C19 175.80(16)
C14 C15 C16 C11 -0.6(2)
C16 C11 C12 C13 -53.39(18)
C16 C11 C12 C17 124.90(18)
C17 C12 C13 C14 -178.10(15)
C17 C12 C13 C20 -0.4(3)
C17 C18 C19 C20 0.1(3)
C17 C18 C24 C23 52.79(19)
C17 C18 C24 C25 -60.21(18)
C17 C21 C22 C23 52.92(19)
C17 C21 C26 C25 -61.00(16)
C17 C21 C26 C27 -176.99(13)
C18 C17 C21 C22 -52.24(18)
C18 C17 C21 C26 61.56(17)
C18 C19 C20 C13 1.7(3)
C18 C24 C25 C26 56.17(17)
C18 C24 C25 C28 171.55(13)
C19 C18 C24 C23 -128.00(18)
C19 C18 C24 C25 118.99(18)
C20 C13 C14 C9 122.05(18)
C20 C13 C14 C15 -124.79(18)
C21 C17 C18 C19 -179.17(15)
C21 C17 C18 C24 0.1(2)
C21 C22 C23 C24 0.7(2)
C21 C26 C27 O4 -67.3(2)
C21 C26 C27 N2 112.86(15)
C22 C21 C26 C25 53.08(17)
C22 C21 C26 C27 -62.91(17)
C22 C23 C24 C18 -54.1(2)
C22 C23 C24 C25 58.58(18)
C23 C24 C25 C26 -58.01(16)
C23 C24 C25 C28 57.37(17)
C24 C18 C19 C20 -179.07(16)
C24 C25 C26 C21 3.16(17)
C24 C25 C26 C27 123.01(14)
C24 C25 C28 O3 58.9(2)
C24 C25 C28 N2 -120.14(15)
C25 C26 C27 O4 174.49(18)
C25 C26 C27 N2 -5.38(18)
C26 C21 C22 C23 -58.98(19)
C26 C25 C28 O3 177.02(18)
C26 C25 C28 N2 -2.01(18)
C27 N2 C28 O3 179.46(17)
C27 N2 C28 C25 -1.47(19)
C27 N2 C29 C30 57.2(2)
C27 N2 C29 C34 -122.35(18)
C28 N2 C27 O4 -175.43(17)
C28 N2 C27 C26 4.4(2)
C28 N2 C29 C30 -120.32(19)
C28 N2 C29 C34 60.1(2)
C28 C25 C26 C21 -115.42(14)
C28 C25 C26 C27 4.43(17)
C29 N2 C27 O4 6.8(3)
C29 N2 C27 C26 -173.29(15)
C29 N2 C28 O3 -2.8(3)
C29 N2 C28 C25 176.25(15)
C29 C30 C31 C32 -2.6(3)
C30 C29 C34 F4 -176.92(15)
C30 C29 C34 C33 2.1(3)
C30 C31 C32 C33 1.7(3)
C31 C32 C33 C34 1.0(3)
C32 C33 C34 F4 176.07(16)
C32 C33 C34 C29 -2.9(3)
C34 C29 C30 F3 -179.54(16)
C34 C29 C30 C31 0.7(3)
